data_1005057
loop_
_publ_author_name
'Vennos, D A'
'DiSalvo, F J'

_publ_section_title
;
Synthesis and characterization of a new ternary nitride, Ca3 V N3
;
_journal_coden_ASTM JSSCBI
_journal_name_full 'Journal of Solid State Chemistry'
_journal_page_first 318
_journal_page_last 322
_journal_paper_doi 10.1016/S0022-4596(05)80240-3
_journal_volume 98
_journal_year 1992
_chemical_formula_structural 'Ca3 V N3'
_chemical_formula_sum 'Ca3 N3 V'
_chemical_name_systematic 'Calcium vanadium nitride (3/1/3)'
_space_group_IT_number 11
_symmetry_cell_setting monoclinic
_symmetry_Int_Tables_number 11
_symmetry_space_group_name_Hall '-P 2yb'
_symmetry_space_group_name_H-M 'P 1 21/m 1'
_cell_angle_alpha 90
_cell_angle_beta 78.88(3)
_cell_angle_gamma 90
_cell_formula_units_Z 2
_cell_length_a 6.717(2)
_cell_length_b 5.064(2)
_cell_length_c 6.720(3)
_cell_volume 224.3
_exptl_crystal_density_meas 3.15
_refine_ls_R_factor_all 0.032
_cod_database_code 1005057

loop_
_symmetry_equiv_pos_as_xyz
x,y,z
-x,1/2+y,-z
-x,-y,-z
x,1/2-y,z

loop_
_atom_site_label
_atom_site_type_symbol
_atom_site_symmetry_multiplicity
_atom_site_Wyckoff_symbol
_atom_site_fract_x
_atom_site_fract_y
_atom_site_fract_z
_atom_site_occupancy
_atom_site_attached_hydrogens
_atom_site_calc_flag
V1 V3+ 2 e 0.8028(2) 0.25 0.3028(2) 1. 0 d
Ca1 Ca2+ 2 e 0.3915(2) 0.25 0.8915(2) 1. 0 d
Ca2 Ca2+ 2 e 0.9021(2) 0.25 0.8297(2) 1. 0 d
Ca3 Ca2+ 2 e 0.3298(2) 0.25 0.4022(2) 1. 0 d
N1 N3- 2 e 0.6268(9) 0.25 0.1271(9) 1. 0 d
N2 N3- 2 e 0.318(1) 0.75 0.4315(9) 1. 0 d
N3 N3- 2 e 0.9317(10) 0.75 0.8159(9) 1. 0 d

loop_
_atom_type_symbol
_atom_type_oxidation_number
V3+ 3.000
Ca2+ 2.000
N3- -3.000
